data_7050071
loop_
_publ_author_name
'Bai, Shi-Qiang'
'Gao, En-Qing'
'He, Zheng'
'Fang, Chen-Jie'
'Yan, Chun-Hua'

_publ_section_title
;
 Crystal structures and magnetic behaviour of three new azido-bridged
 dinuclear cobalt(ii) and copper(ii) complexes
;
_journal_issue 7
_journal_name_full 'New Journal of Chemistry'
_journal_page_first 935
_journal_paper_doi 10.1039/b418239a
_journal_volume 29
_journal_year 2005
_chemical_formula_sum 'C11 H13 Co N9'
_chemical_formula_weight 330.23
_chemical_name_systematic
;
?
;
_space_group_IT_number 15
_symmetry_cell_setting monoclinic
_symmetry_space_group_name_Hall '-C 2yc'
_symmetry_space_group_name_H-M 'C 1 2/c 1'
_atom_sites_solution_hydrogens geom
_atom_sites_solution_primary direct
_atom_sites_solution_secondary difmap
_audit_creation_method SHELXL-97
_cell_angle_alpha 90.00
_cell_angle_beta 128.8435(8)
_cell_angle_gamma 90.00
_cell_formula_units_Z 8
_cell_length_a 24.2866(4)
_cell_length_b 8.1348(2)
_cell_length_c 18.8753(4)
_cell_measurement_reflns_used 21852
_cell_measurement_temperature 293(2)
_cell_measurement_theta_max 27.485
_cell_measurement_theta_min 3.395
_cell_volume 2904.48(11)
_computing_cell_refinement 'HKL Scalepack (Otwinowski & Minor, 1997)'
_computing_data_collection 'KappaCCD (Nonius B. V., 1998)'
_computing_data_reduction 'HKL Denzo (Otwinowski & Minor, 1997) & maXus (Mackay et al., 1998)'
_computing_molecular_graphics 'Bruker SHELXTL V5.1 (Sheldrick, 1998)'
_computing_publication_material 'SHELXL-97 (Sheldrick, 1997)'
_computing_structure_refinement 'SHELXL-97 (Sheldrick, 1997)'
_computing_structure_solution 'SHELXS-97 (Sheldrick, 1997)'
_diffrn_ambient_temperature 293(2)
_diffrn_detector_area_resol_mean 0.76
_diffrn_measured_fraction_theta_full 0.998
_diffrn_measured_fraction_theta_max 0.998
_diffrn_measurement_device_type 'NONIUS KappaCCD'
_diffrn_measurement_method CCD
_diffrn_radiation_monochromator graphite
_diffrn_radiation_source 'fine-focus sealed tube'
_diffrn_radiation_type MoK\a
_diffrn_radiation_wavelength 0.71073
_diffrn_reflns_av_R_equivalents 0.0524
_diffrn_reflns_av_sigmaI/netI 0.0332
_diffrn_reflns_limit_h_max 31
_diffrn_reflns_limit_h_min -31
_diffrn_reflns_limit_k_max 10
_diffrn_reflns_limit_k_min -10
_diffrn_reflns_limit_l_max 24
_diffrn_reflns_limit_l_min -24
_diffrn_reflns_number 29747
_diffrn_reflns_theta_full 27.48
_diffrn_reflns_theta_max 27.48
_diffrn_reflns_theta_min 3.61
_diffrn_standards_decay_% 0
_exptl_absorpt_coefficient_mu 1.190
_exptl_absorpt_correction_T_max 0.924
_exptl_absorpt_correction_T_min 0.863
_exptl_absorpt_correction_type empirical
_exptl_absorpt_process_details '(Blessing, 1995, 1997)'
_exptl_crystal_colour blue
_exptl_crystal_density_diffrn 1.510
_exptl_crystal_density_method 'not measured'
_exptl_crystal_description block
_exptl_crystal_F_000 1352
_exptl_crystal_size_max 0.22
_exptl_crystal_size_mid 0.12
_exptl_crystal_size_min 0.01
_refine_diff_density_max 0.354
_refine_diff_density_min -0.308
_refine_diff_density_rms 0.074
_refine_ls_extinction_coef 0.0022(3)
_refine_ls_extinction_expression Fc^*^=kFc[1+0.001xFc^2^\l^3^/sin(2\q)]^-1/4^
_refine_ls_extinction_method SHELXL
_refine_ls_goodness_of_fit_ref 1.016
_refine_ls_hydrogen_treatment constr
_refine_ls_matrix_type full
_refine_ls_number_parameters 193
_refine_ls_number_reflns 3337
_refine_ls_number_restraints 0
_refine_ls_restrained_S_all 1.016
_refine_ls_R_factor_all 0.0507
_refine_ls_R_factor_gt 0.0303
_refine_ls_shift/su_max 0.000
_refine_ls_shift/su_mean 0.000
_refine_ls_structure_factor_coef Fsqd
_refine_ls_weighting_details 'calc w=1/[\s^2^(Fo^2^)+(0.0480P)^2^+0.0000P] where P=(Fo^2^+2Fc^2^)/3'
_refine_ls_weighting_scheme calc
_refine_ls_wR_factor_gt 0.0740
_refine_ls_wR_factor_ref 0.0802
_reflns_number_gt 2514
_reflns_number_total 3337
_reflns_threshold_expression >2sigma(I)
_cod_data_source_file b418239a.txt
_cod_data_source_block 1
_cod_original_cell_volume 2904.47(11)
_cod_original_sg_symbol_H-M C2/c
_cod_database_code 7050071

loop_
_symmetry_equiv_pos_as_xyz
'x, y, z'
'-x, y, -z+1/2'
'x+1/2, y+1/2, z'
'-x+1/2, y+1/2, -z+1/2'
'-x, -y, -z'
'x, -y, z-1/2'
'-x+1/2, -y+1/2, -z'
'x+1/2, -y+1/2, z-1/2'

loop_
_atom_site_label
_atom_site_type_symbol
_atom_site_fract_x
_atom_site_fract_y
_atom_site_fract_z
_atom_site_U_iso_or_equiv
_atom_site_adp_type
_atom_site_occupancy
_atom_site_symmetry_multiplicity
_atom_site_calc_flag
_atom_site_refinement_flags
_atom_site_disorder_assembly
_atom_site_disorder_group
Co1 Co 0.067117(11) 0.87835(3) 0.072506(16) 0.03513(11) Uani 1 1 d . . .
N1 N 0.07757(7) 0.66953(18) 0.15027(10) 0.0358(3) Uani 1 1 d . . .
N2 N 0.14510(8) 0.98133(19) 0.19561(11) 0.0427(4) Uani 1 1 d . . .
N3 N 0.14740(8) 0.9533(2) 0.26901(11) 0.0434(4) Uani 1 1 d . . .
N4 N 0.09503(9) 0.7518(2) 0.01066(12) 0.0538(4) Uani 1 1 d . . .
N5 N 0.08358(9) 0.8020(2) -0.05729(14) 0.0551(5) Uani 1 1 d . . .
N6 N 0.07119(15) 0.8468(3) -0.12389(17) 0.0861(7) Uani 1 1 d . . .
N7 N -0.03707(8) 0.90123(19) 0.01195(11) 0.0412(4) Uani 1 1 d . . .
N8 N -0.06794(8) 0.8180(2) 0.02964(11) 0.0464(4) Uani 1 1 d . . .
N9 N -0.09747(10) 0.7401(3) 0.04674(15) 0.0782(7) Uani 1 1 d . . .
C1 C 0.07430(10) 0.5155(2) 0.12325(14) 0.0443(4) Uani 1 1 d . . .
H1 H 0.0707 0.4995 0.0717 0.053 Uiso 1 1 calc R . .
C2 C 0.07599(12) 0.3805(3) 0.16748(17) 0.0574(6) Uani 1 1 d . . .
H2 H 0.0736 0.2753 0.1464 0.069 Uiso 1 1 calc R . .
C3 C 0.08134(13) 0.4025(3) 0.24373(18) 0.0634(6) Uani 1 1 d . . .
H3 H 0.0815 0.3127 0.2743 0.076 Uiso 1 1 calc R . .
C4 C 0.08649(11) 0.5602(3) 0.27409(15) 0.0544(5) Uani 1 1 d . . .
H4 H 0.0915 0.5777 0.3266 0.065 Uiso 1 1 calc R . .
C5 C 0.08413(9) 0.6919(2) 0.22624(12) 0.0382(4) Uani 1 1 d . . .
C6 C 0.08864(10) 0.8668(2) 0.25516(14) 0.0452(5) Uani 1 1 d . . .
H6A H 0.0448 0.9232 0.2089 0.054 Uiso 1 1 calc R . .
H6B H 0.0949 0.8681 0.3112 0.054 Uiso 1 1 calc R . .
C7 C 0.20923(11) 1.0070(3) 0.34677(14) 0.0574(6) Uani 1 1 d . . .
C8 C 0.24712(11) 1.0720(3) 0.32294(17) 0.0644(7) Uani 1 1 d . . .
H8 H 0.2917 1.1195 0.3621 0.077 Uiso 1 1 calc R . .
C9 C 0.20678(10) 1.0543(3) 0.22911(16) 0.0534(5) Uani 1 1 d . . .
C10 C 0.22442(13) 1.0979(4) 0.16907(19) 0.0808(9) Uani 1 1 d . . .
H10A H 0.2005 1.0243 0.1181 0.121 Uiso 1 1 calc R . .
H10B H 0.2745 1.0889 0.2026 0.121 Uiso 1 1 calc R . .
H10C H 0.2097 1.2087 0.1478 0.121 Uiso 1 1 calc R . .
C11 C 0.22785(15) 0.9871(4) 0.43822(16) 0.0886(10) Uani 1 1 d . . .
H11A H 0.1955 1.0496 0.4406 0.133 Uiso 1 1 calc R . .
H11B H 0.2751 1.0259 0.4842 0.133 Uiso 1 1 calc R . .
H11C H 0.2249 0.8731 0.4486 0.133 Uiso 1 1 calc R . .

loop_
_atom_site_aniso_label
_atom_site_aniso_U_11
_atom_site_aniso_U_22
_atom_site_aniso_U_33
_atom_site_aniso_U_23
_atom_site_aniso_U_13
_atom_site_aniso_U_12
Co1 0.03193(15) 0.03766(16) 0.03453(16) 0.00310(10) 0.02022(12) 0.00328(10)
N1 0.0344(7) 0.0341(8) 0.0333(8) 0.0011(6) 0.0186(6) 0.0018(6)
N2 0.0367(8) 0.0386(9) 0.0422(9) 0.0010(7) 0.0196(7) -0.0022(6)
N3 0.0395(8) 0.0417(9) 0.0387(9) -0.0063(7) 0.0195(7) 0.0003(7)
N4 0.0589(10) 0.0612(11) 0.0484(10) 0.0083(9) 0.0371(9) 0.0167(9)
N5 0.0605(11) 0.0591(11) 0.0595(12) -0.0109(10) 0.0443(10) -0.0044(9)
N6 0.130(2) 0.0919(17) 0.0735(15) -0.0117(13) 0.0818(16) -0.0186(15)
N7 0.0359(8) 0.0432(9) 0.0459(9) 0.0130(7) 0.0264(7) 0.0051(6)
N8 0.0400(8) 0.0501(10) 0.0478(10) 0.0100(8) 0.0269(8) 0.0021(7)
N9 0.0628(12) 0.0938(17) 0.0840(15) 0.0273(13) 0.0489(12) -0.0063(11)
C1 0.0440(10) 0.0381(11) 0.0436(11) -0.0021(9) 0.0239(9) 0.0002(8)
C2 0.0628(14) 0.0352(11) 0.0667(15) 0.0020(10) 0.0371(12) -0.0002(9)
C3 0.0750(16) 0.0465(13) 0.0715(16) 0.0151(11) 0.0472(14) 0.0002(11)
C4 0.0599(13) 0.0625(14) 0.0487(12) 0.0099(11) 0.0378(11) 0.0025(11)
C5 0.0350(9) 0.0426(10) 0.0367(10) 0.0036(8) 0.0222(8) 0.0029(7)
C6 0.0454(10) 0.0521(12) 0.0398(10) -0.0025(9) 0.0276(9) 0.0029(9)
C7 0.0440(11) 0.0557(13) 0.0443(12) -0.0134(10) 0.0140(10) 0.0045(9)
C8 0.0367(11) 0.0605(14) 0.0616(15) -0.0112(12) 0.0142(11) -0.0078(10)
C9 0.0353(10) 0.0469(11) 0.0587(13) 0.0038(10) 0.0201(10) -0.0032(9)
C10 0.0475(13) 0.095(2) 0.0795(18) 0.0173(15) 0.0300(13) -0.0185(13)
C11 0.0708(16) 0.120(3) 0.0463(14) -0.0199(16) 0.0230(13) 0.0083(16)

loop_
_atom_type_symbol
_atom_type_description
_atom_type_scat_dispersion_real
_atom_type_scat_dispersion_imag
_atom_type_scat_source
C C 0.0033 0.0016 'International Tables Vol C Tables 4.2.6.8 and 6.1.1.4'
H H 0.0000 0.0000 'International Tables Vol C Tables 4.2.6.8 and 6.1.1.4'
N N 0.0061 0.0033 'International Tables Vol C Tables 4.2.6.8 and 6.1.1.4'
Co Co 0.3494 0.9721 'International Tables Vol C Tables 4.2.6.8 and 6.1.1.4'

loop_
_geom_angle_atom_site_label_1
_geom_angle_atom_site_label_2
_geom_angle_atom_site_label_3
_geom_angle
_geom_angle_site_symmetry_1
_geom_angle_site_symmetry_3
_geom_angle_publ_flag
N4 Co1 N7 119.05(7) . . ?
N4 Co1 N2 118.09(7) . . ?
N7 Co1 N2 122.86(7) . . ?
N4 Co1 N1 93.11(7) . . ?
N7 Co1 N1 91.64(6) . . ?
N2 Co1 N1 85.37(6) . . ?
N4 Co1 N7 94.47(7) . 5_575 ?
N7 Co1 N7 77.71(6) . 5_575 ?
N2 Co1 N7 98.03(6) . 5_575 ?
N1 Co1 N7 169.00(5) . 5_575 ?
C1 N1 C5 118.06(16) . . ?
C1 N1 Co1 121.75(13) . . ?
C5 N1 Co1 120.12(12) . . ?
C9 N2 N3 105.73(16) . . ?
C9 N2 Co1 132.93(15) . . ?
N3 N2 Co1 120.19(11) . . ?
C7 N3 N2 110.87(17) . . ?
C7 N3 C6 130.10(19) . . ?
N2 N3 C6 118.93(15) . . ?
N5 N4 Co1 121.35(15) . . ?
N6 N5 N4 178.1(3) . . ?
N8 N7 Co1 124.50(13) . . ?
N8 N7 Co1 132.81(12) . 5_575 ?
Co1 N7 Co1 102.29(6) . 5_575 ?
N9 N8 N7 179.4(2) . . ?
N1 C1 C2 123.3(2) . . ?
C1 C2 C3 118.9(2) . . ?
C2 C3 C4 118.8(2) . . ?
C3 C4 C5 119.7(2) . . ?
N1 C5 C4 121.24(19) . . ?
N1 C5 C6 116.48(16) . . ?
C4 C5 C6 122.28(19) . . ?
N3 C6 C5 111.20(16) . . ?
N3 C7 C8 106.7(2) . . ?
N3 C7 C11 122.9(2) . . ?
C8 C7 C11 130.4(2) . . ?
C7 C8 C9 107.36(19) . . ?
N2 C9 C8 109.3(2) . . ?
N2 C9 C10 121.1(2) . . ?
C8 C9 C10 129.5(2) . . ?

loop_
_geom_bond_atom_site_label_1
_geom_bond_atom_site_label_2
_geom_bond_distance
_geom_bond_site_symmetry_2
_geom_bond_publ_flag
Co1 N4 1.9686(17) . ?
Co1 N7 2.0288(14) . ?
Co1 N2 2.0415(15) . ?
Co1 N1 2.1534(15) . ?
Co1 N7 2.1977(15) 5_575 ?
N1 C1 1.337(2) . ?
N1 C5 1.352(2) . ?
N2 C9 1.345(2) . ?
N2 N3 1.370(2) . ?
N3 C7 1.355(2) . ?
N3 C6 1.460(2) . ?
N4 N5 1.201(3) . ?
N5 N6 1.153(3) . ?
N7 N8 1.203(2) . ?
N7 Co1 2.1977(15) 5_575 ?
N8 N9 1.145(2) . ?
C1 C2 1.364(3) . ?
C2 C3 1.373(4) . ?
C3 C4 1.378(3) . ?
C4 C5 1.379(3) . ?
C5 C6 1.503(3) . ?
C7 C8 1.359(3) . ?
C7 C11 1.494(3) . ?
C8 C9 1.393(3) . ?
C9 C10 1.484(3) . ?
